data_4134997
loop_
_publ_author_name
'Nogami, Juntaro'
'Tanaka, Yusuke'
'Sugiyama, Haruki'
'Uekusa, Hidehiro'
'Muranaka, Atsuya'
'Uchiyama, Masanobu'
'Tanaka, Ken'

_publ_section_title
;
 Enantioselective Synthesis of Planar Chiral Zigzag-Type Cyclophenylene
 Belts by Rhodium-Catalyzed Alkyne Cyclotrimerization.
;
_journal_issue 21
_journal_name_full 'Journal of the American Chemical Society'
_journal_page_first 9834
_journal_page_last 9842
_journal_paper_doi 10.1021/jacs.0c03684
_journal_volume 142
_journal_year 2020
_chemical_formula_moiety 'C88 H96 O8'
_chemical_formula_sum 'C88 H96 O8'
_chemical_formula_weight 1281.64
_space_group_crystal_system monoclinic
_space_group_IT_number 14
_space_group_name_Hall '-P 2ybc'
_space_group_name_H-M_alt 'P 1 21/c 1'
_atom_sites_solution_hydrogens mixed
_atom_sites_solution_primary dual
_atom_sites_solution_secondary difmap
_audit_creation_method SHELXL-2018/3
_cell_angle_alpha 90
_cell_angle_beta 102.2810(10)
_cell_angle_gamma 90
_cell_formula_units_Z 4
_cell_length_a 17.6169(4)
_cell_length_b 15.2269(4)
_cell_length_c 29.4261(6)
_cell_measurement_reflns_used 27136
_cell_measurement_temperature 93(2)
_cell_measurement_theta_max 68.05
_cell_measurement_theta_min 3.08
_cell_volume 7712.9(3)
_computing_cell_refinement 'PROCESS-AUTO (Rigaku, 1998)'
_computing_data_collection 'PROCESS-AUTO (Rigaku, 1998)'
_computing_data_reduction 'PROCESS-AUTO (Rigaku, 1998)'
_computing_molecular_graphics 'ORTEP-3 (Farrugia, 2008)'
_computing_publication_material 'SHELXL-2018/8 (Sheldrick, 2018)'
_computing_structure_refinement 'SHELXL-2018/3 (Sheldrick, 2018)'
_computing_structure_solution 'SHELXT 2014/4 (Sheldrick, 2014)'
_diffrn_ambient_temperature 93(2)
_diffrn_measured_fraction_theta_full 0.999
_diffrn_measured_fraction_theta_max 0.998
_diffrn_measurement_device_type 'RIGAKU R-AXIS RAPID-II IP Area Detector'
_diffrn_measurement_method '\w scans'
_diffrn_radiation_type CuK\a
_diffrn_radiation_wavelength 1.54186
_diffrn_reflns_av_R_equivalents 0.0960
_diffrn_reflns_av_unetI/netI 0.0954
_diffrn_reflns_Laue_measured_fraction_full 0.999
_diffrn_reflns_Laue_measured_fraction_max 0.998
_diffrn_reflns_limit_h_max 21
_diffrn_reflns_limit_h_min -20
_diffrn_reflns_limit_k_max 18
_diffrn_reflns_limit_k_min -18
_diffrn_reflns_limit_l_max 34
_diffrn_reflns_limit_l_min -35
_diffrn_reflns_number 86722
_diffrn_reflns_point_group_measured_fraction_full 0.999
_diffrn_reflns_point_group_measured_fraction_max 0.998
_diffrn_reflns_theta_full 67.686
_diffrn_reflns_theta_max 68.253
_diffrn_reflns_theta_min 3.074
_diffrn_source 'rotating anode X-ray tube'
_exptl_absorpt_coefficient_mu 0.540
_exptl_absorpt_correction_T_max 0.972
_exptl_absorpt_correction_T_min 0.776
_exptl_absorpt_correction_type multi-scan
_exptl_absorpt_process_details 'Absorption was corrected by ABSCOR'
_exptl_crystal_colour yellow
_exptl_crystal_density_diffrn 1.104
_exptl_crystal_description block
_exptl_crystal_F_000 2752
_exptl_crystal_size_max 0.228
_exptl_crystal_size_mid 0.216
_exptl_crystal_size_min 0.053
_refine_diff_density_max 0.608
_refine_diff_density_min -0.495
_refine_diff_density_rms 0.118
_refine_ls_extinction_coef 0.0041(4)
_refine_ls_extinction_expression Fc^*^=kFc[1+0.001xFc^2^\l^3^/sin(2\q)]^-1/4^
_refine_ls_extinction_method 'SHELXL-2018/3 (Sheldrick 2018)'
_refine_ls_goodness_of_fit_ref 1.340
_refine_ls_hydrogen_treatment constr
_refine_ls_matrix_type full
_refine_ls_number_parameters 981
_refine_ls_number_reflns 14094
_refine_ls_number_restraints 259
_refine_ls_restrained_S_all 1.342
_refine_ls_R_factor_all 0.2105
_refine_ls_R_factor_gt 0.1574
_refine_ls_shift/su_max 0.000
_refine_ls_shift/su_mean 0.000
_refine_ls_structure_factor_coef Fsqd
_refine_ls_weighting_details 'w=1/[\s^2^(Fo^2^)+(0.2000P)^2^] where P=(Fo^2^+2Fc^2^)/3'
_refine_ls_weighting_scheme calc
_refine_ls_wR_factor_gt 0.3985
_refine_ls_wR_factor_ref 0.4436
_reflns_Friedel_coverage 0.000
_reflns_number_gt 6711
_reflns_number_total 14094
_reflns_threshold_expression 'I > 2\s(I)'
_cod_data_source_file ja0c03684_si_002.cif
_cod_data_source_block shelx_sq
_cod_depositor_comments 'Adding full bibliography for 4134997.cif.'
_cod_original_sg_symbol_H-M 'P 21/c'
_cod_database_code 4134997
_shelx_shelxl_version_number 2018/3
_shelx_space_group_comment
;
The symmetry employed for this shelxl refinement is uniquely defined
by the following loop, which should always be used as a source of
symmetry information in preference to the above space-group names.
They are only intended as comments.
;
_shelx_estimated_absorpt_t_min 0.887
_shelx_estimated_absorpt_t_max 0.972

loop_
_space_group_symop_operation_xyz
'x, y, z'
'-x, y+1/2, -z+1/2'
'-x, -y, -z'
'x, -y-1/2, z-1/2'

loop_
_atom_site_label
_atom_site_type_symbol
_atom_site_fract_x
_atom_site_fract_y
_atom_site_fract_z
_atom_site_U_iso_or_equiv
_atom_site_adp_type
_atom_site_occupancy
_atom_site_site_symmetry_order
_atom_site_calc_flag
_atom_site_refinement_flags_posn
_atom_site_refinement_flags_adp
_atom_site_refinement_flags_occupancy
_atom_site_disorder_assembly
_atom_site_disorder_group
C73 C 0.2021(4) 0.9294(5) 0.37125(19) 0.0719(18) Uani 1 1 d D . . . .
H73A H 0.245753 0.967006 0.369222 0.086 Uiso 0.631(9) 1 d R U P A 1
H73B H 0.157603 0.950926 0.348702 0.086 Uiso 0.631(9) 1 d R U P A 1
H73C H 0.173953 0.961366 0.344382 0.086 Uiso 0.369(9) 1 d R U P A 2
H73D H 0.250113 0.960666 0.383462 0.086 Uiso 0.369(9) 1 d R U P A 2
C74 C 0.1642(9) 0.9258(7) 0.4136(4) 0.079(4) Uani 0.631(9) 1 d D U P A 1
H74A H 0.114668 0.893065 0.405167 0.094 Uiso 0.631(9) 1 calc R U P A 1
H74B H 0.198787 0.893273 0.438998 0.094 Uiso 0.631(9) 1 calc R U P A 1
C76 C 0.0770(7) 1.0438(9) 0.3972(4) 0.122(5) Uani 0.631(9) 1 d D U P A 1
H76A H 0.061457 1.102457 0.405414 0.182 Uiso 0.631(9) 1 calc R U P A 1
H76B H 0.087772 1.045233 0.365824 0.182 Uiso 0.631(9) 1 calc R U P A 1
H76C H 0.035010 1.002019 0.397900 0.182 Uiso 0.631(9) 1 calc R U P A 1
C75 C 0.1484(7) 1.0160(7) 0.4311(3) 0.079(3) Uani 0.631(9) 1 d D U P A 1
H75A H 0.138936 1.012984 0.463083 0.095 Uiso 0.631(9) 1 calc R U P A 1
H75B H 0.192127 1.056550 0.430745 0.095 Uiso 0.631(9) 1 calc R U P A 1
C74B C 0.1940(10) 0.9482(18) 0.4204(4) 0.086(8) Uani 0.369(9) 1 d D U P A 2
H74C H 0.226794 0.906933 0.442116 0.103 Uiso 0.369(9) 1 calc R U P A 2
H74D H 0.211822 1.008681 0.429201 0.103 Uiso 0.369(9) 1 calc R U P A 2
C76B C 0.0985(11) 0.9676(17) 0.4710(6) 0.122(9) Uani 0.369(9) 1 d D U P A 2
H76D H 0.043717 0.960374 0.472232 0.183 Uiso 0.369(9) 1 calc R U P A 2
H76E H 0.130816 0.931999 0.495407 0.183 Uiso 0.369(9) 1 calc R U P A 2
H76F H 0.113101 1.029589 0.475827 0.183 Uiso 0.369(9) 1 calc R U P A 2
C75B C 0.1107(11) 0.938(2) 0.4239(7) 0.131(9) Uani 0.369(9) 1 d D U P A 2
H75C H 0.095104 0.875941 0.418875 0.158 Uiso 0.369(9) 1 calc R U P A 2
H75D H 0.077374 0.973614 0.399278 0.158 Uiso 0.369(9) 1 calc R U P A 2
C51 C 0.7806(4) 0.4179(7) 0.3651(2) 0.075(3) Uani 0.833(10) 1 d D U P B 1
H51A H 0.762574 0.356503 0.359552 0.090 Uiso 0.833(10) 1 calc R U P B 1
H51B H 0.787575 0.441991 0.334997 0.090 Uiso 0.833(10) 1 calc R U P B 1
C52 C 0.8586(4) 0.4169(7) 0.3982(2) 0.089(3) Uani 0.833(10) 1 d D U P B 1
H52A H 0.896481 0.384488 0.384072 0.106 Uiso 0.833(10) 1 calc R U P B 1
H52B H 0.854282 0.386311 0.427266 0.106 Uiso 0.833(10) 1 calc R U P B 1
C53 C 0.8869(6) 0.5095(8) 0.4093(4) 0.117(5) Uani 0.833(10) 1 d D U P B 1
H53A H 0.882275 0.543569 0.380166 0.140 Uiso 0.833(10) 1 calc R U P B 1
H53B H 0.854743 0.538635 0.428708 0.140 Uiso 0.833(10) 1 calc R U P B 1
C54 C 0.9703(6) 0.5068(10) 0.4349(5) 0.180(7) Uani 0.833(10) 1 d D U P B 1
H54A H 0.989111 0.566763 0.442278 0.270 Uiso 0.833(10) 1 calc R U P B 1
H54B H 0.974340 0.473421 0.463849 0.270 Uiso 0.833(10) 1 calc R U P B 1
H54C H 1.001792 0.478340 0.415448 0.270 Uiso 0.833(10) 1 calc R U P B 1
C54B C 0.953(2) 0.371(2) 0.4258(13) 0.100(16) Uani 0.167(10) 1 d D U P B 2
H54D H 1.003448 0.342754 0.425454 0.150 Uiso 0.167(10) 1 calc R U P B 2
H54E H 0.952098 0.388555 0.457563 0.150 Uiso 0.167(10) 1 calc R U P B 2
H54F H 0.911322 0.328732 0.414549 0.150 Uiso 0.167(10) 1 calc R U P B 2
C53B C 0.9432(17) 0.449(2) 0.3948(14) 0.074(11) Uani 0.167(10) 1 d D U P B 2
H53C H 0.945649 0.431129 0.362877 0.088 Uiso 0.167(10) 1 calc R U P B 2
H53D H 0.986435 0.490967 0.405901 0.088 Uiso 0.167(10) 1 calc R U P B 2
C52B C 0.8669(18) 0.496(3) 0.3937(14) 0.058(11) Uani 0.167(10) 1 d D U P B 2
H52C H 0.857514 0.490456 0.425637 0.070 Uiso 0.167(10) 1 calc R U P B 2
H52D H 0.876728 0.558509 0.388996 0.070 Uiso 0.167(10) 1 calc R U P B 2
C51B C 0.7902(14) 0.475(4) 0.3615(13) 0.090(12) Uani 0.167(10) 1 d D U P B 2
H51C H 0.795885 0.417873 0.346552 0.108 Uiso 0.167(10) 1 calc R U P B 2
H51D H 0.781530 0.519886 0.336596 0.108 Uiso 0.167(10) 1 calc R U P B 2
C29 C 0.6643(3) 0.8233(4) 0.07543(17) 0.0649(17) Uani 1 1 d . . . . .
H29A H 0.702932 0.857146 0.098107 0.078 Uiso 1 1 calc R U . . .
H29B H 0.618172 0.861081 0.065081 0.078 Uiso 1 1 calc R U . . .
C7 C 0.2290(4) 0.4148(5) 0.0746(2) 0.0727(18) Uani 1 1 d . . . . .
C24 C 0.5743(3) 0.6948(4) 0.07809(17) 0.0604(16) Uani 1 1 d . . . . .
C37 C 0.5905(3) 0.4983(4) 0.15966(18) 0.0661(16) Uani 1 1 d . . . . .
H37A H 0.545966 0.503360 0.175085 0.079 Uiso 1 1 calc R U . . .
H37B H 0.577769 0.452689 0.135254 0.079 Uiso 1 1 calc R U . . .
O1 O 0.4920(2) 0.4704(3) 0.43687(11) 0.0619(11) Uani 1 1 d . . . . .
C1 C 0.0146(4) 0.1896(5) 0.1690(2) 0.092(2) Uani 1 1 d . . . . .
H1A H -0.019810 0.154314 0.183852 0.137 Uiso 1 1 calc R U . . .
H1B H -0.016238 0.233358 0.148524 0.137 Uiso 1 1 calc R U . . .
H1C H 0.041198 0.151335 0.150613 0.137 Uiso 1 1 calc R U . . .
C68 C 0.2842(3) 0.7933(5) 0.38672(18) 0.0650(17) Uani 1 1 d . . . . .
O2 O 0.6880(2) 0.7216(3) 0.32905(11) 0.0691(12) Uani 1 1 d . . . . .
C2 C 0.0747(3) 0.2364(5) 0.2063(2) 0.081(2) Uani 1 1 d . . . . .
H2A H 0.047219 0.273771 0.225195 0.097 Uiso 1 1 calc R U . . .
H2B H 0.104607 0.191817 0.227282 0.097 Uiso 1 1 calc R U . . .
O3 O 0.4208(2) 0.8200(3) 0.41307(12) 0.0630(11) Uani 1 1 d . . . . .
C3 C 0.1306(3) 0.2928(5) 0.1868(2) 0.0779(19) Uani 1 1 d . . . . .
H3A H 0.158547 0.255227 0.168254 0.093 Uiso 1 1 calc R U . . .
H3B H 0.169503 0.317755 0.212827 0.093 Uiso 1 1 calc R U . . .
O4 O 0.4386(2) 0.7223(3) 0.04853(12) 0.0658(11) Uani 1 1 d . . . . .
C4 C 0.0911(3) 0.3678(5) 0.15605(19) 0.0754(19) Uani 1 1 d . . . . .
H4A H 0.046655 0.343755 0.133073 0.091 Uiso 1 1 calc R U . . .
H4B H 0.070256 0.410288 0.175747 0.091 Uiso 1 1 calc R U . . .
O5 O 0.1833(2) 0.5243(3) 0.30955(11) 0.0671(11) Uani 1 1 d . . . . .
C5 C 0.1442(3) 0.4162(5) 0.13028(19) 0.0716(18) Uani 1 1 d . . . . .
O6 O 0.6582(2) 0.4716(3) 0.19334(11) 0.0724(12) Uani 1 1 d . . . . .
C6 C 0.1715(4) 0.3734(5) 0.0945(2) 0.077(2) Uani 1 1 d . . . . .
O7 O 0.1630(2) 0.6855(3) 0.14052(12) 0.0782(13) Uani 1 1 d . . . . .
O8 O 0.3573(2) 0.3790(4) 0.06774(14) 0.0813(13) Uani 1 1 d . . . . .
C8 C 0.2468(3) 0.5044(5) 0.08227(17) 0.0672(18) Uani 1 1 d . . . . .
C9 C 0.2123(3) 0.5513(5) 0.11246(18) 0.0663(17) Uani 1 1 d . . . . .
C10 C 0.1682(3) 0.5056(5) 0.14069(18) 0.0684(18) Uani 1 1 d . . . . .
C11 C 0.1405(4) 0.2863(6) 0.0758(2) 0.106(3) Uani 1 1 d D U . . .
H11A H 0.111401 0.258809 0.096410 0.127 Uiso 0.692(18) 1 d R U P C 1
H11B H 0.184801 0.249161 0.074601 0.127 Uiso 0.692(18) 1 d R U P C 1
H11C H 0.099071 0.274721 0.091980 0.127 Uiso 0.308(18) 1 d R U P C 2
H11D H 0.183051 0.249300 0.091191 0.127 Uiso 0.308(18) 1 d R U P C 2
C14 C -0.0384(7) 0.3515(14) -0.0235(3) 0.128(7) Uani 0.692(18) 1 d D U P C 1
H14A H -0.084623 0.385824 -0.021386 0.192 Uiso 0.692(18) 1 calc R U P C 1
H14B H -0.011161 0.380194 -0.045234 0.192 Uiso 0.692(18) 1 calc R U P C 1
H14C H -0.054171 0.292276 -0.034744 0.192 Uiso 0.692(18) 1 calc R U P C 1
C13 C 0.0149(5) 0.3457(10) 0.0240(3) 0.097(4) Uani 0.692(18) 1 d D U P C 1
H13A H -0.014173 0.318503 0.045614 0.116 Uiso 0.692(18) 1 calc R U P C 1
H13B H 0.028711 0.406163 0.035154 0.116 Uiso 0.692(18) 1 calc R U P C 1
C12 C 0.0894(6) 0.2945(10) 0.0266(3) 0.090(5) Uani 0.692(18) 1 d D U P C 1
H12A H 0.120034 0.323398 0.006243 0.108 Uiso 0.692(18) 1 calc R U P C 1
H12B H 0.075997 0.234813 0.014126 0.108 Uiso 0.692(18) 1 calc R U P C 1
C12B C 0.1183(19) 0.244(2) 0.0284(7) 0.133(11) Uani 0.308(18) 1 d D U P C 2
H12C H 0.112773 0.179292 0.029936 0.160 Uiso 0.308(18) 1 calc R U P C 2
H12D H 0.153416 0.259771 0.007590 0.160 Uiso 0.308(18) 1 calc R U P C 2
C13B C 0.041(2) 0.291(3) 0.0168(13) 0.149(14) Uani 0.308(18) 1 d D U P C 2
H13C H 0.010487 0.274663 0.039992 0.179 Uiso 0.308(18) 1 calc R U P C 2
H13D H 0.051037 0.355243 0.019718 0.179 Uiso 0.308(18) 1 calc R U P C 2
C14B C -0.006(2) 0.272(3) -0.0311(10) 0.130(12) Uani 0.308(18) 1 d D U P C 2
H14D H -0.054842 0.305291 -0.035939 0.195 Uiso 0.308(18) 1 calc R U P C 2
H14E H 0.023312 0.290011 -0.054359 0.195 Uiso 0.308(18) 1 calc R U P C 2
H14F H -0.017301 0.209304 -0.034053 0.195 Uiso 0.308(18) 1 calc R U P C 2
C15 C 0.2770(4) 0.3673(5) 0.0456(2) 0.080(2) Uani 1 1 d . . . . .
H15A H 0.263652 0.304023 0.043704 0.096 Uiso 1 1 calc R U . . .
H15B H 0.266747 0.391667 0.013735 0.096 Uiso 1 1 calc R U . . .
C16 C 0.3189(4) 0.5336(5) 0.06695(18) 0.0707(19) Uani 1 1 d . . . . .
C17 C 0.3769(4) 0.4691(6) 0.0681(2) 0.077(2) Uani 1 1 d . . . . .
C18 C 0.4553(3) 0.4872(5) 0.07506(18) 0.0630(16) Uani 1 1 d . . . . .
H18 H 0.492456 0.441079 0.080158 0.076 Uiso 1 1 calc R U . . .
C19 C 0.4793(3) 0.5763(5) 0.07443(16) 0.0632(17) Uani 1 1 d . . . . .
C23 C 0.5563(3) 0.6140(4) 0.09507(17) 0.0619(16) Uani 1 1 d . . . . .
C22 C 0.5143(3) 0.7241(4) 0.03692(16) 0.0620(16) Uani 1 1 d . . . . .
H22A H 0.526176 0.784459 0.027988 0.074 Uiso 1 1 calc R U . . .
H22B H 0.514663 0.684773 0.010198 0.074 Uiso 1 1 calc R U . . .
C21 C 0.3421(3) 0.6190(5) 0.05855(17) 0.0676(18) Uani 1 1 d . . . . .
H21 H 0.304419 0.664472 0.052369 0.081 Uiso 1 1 calc R U . . .
C20 C 0.4194(3) 0.6382(5) 0.05910(17) 0.0651(17) Uani 1 1 d . . . . .
C25 C 0.6408(3) 0.7421(4) 0.09932(16) 0.0618(16) Uani 1 1 d . . . . .
C26 C 0.6829(3) 0.7160(4) 0.14331(16) 0.0574(15) Uani 1 1 d . . . . .
C27 C 0.6583(3) 0.6416(4) 0.16400(17) 0.0589(15) Uani 1 1 d . . . . .
C28 C 0.6021(3) 0.5833(4) 0.13773(17) 0.0603(16) Uani 1 1 d . . . . .
C30 C 0.6997(3) 0.8002(4) 0.03271(17) 0.0679(17) Uani 1 1 d . . . . .
H30A H 0.735111 0.749431 0.040956 0.082 Uiso 1 1 calc R U . . .
H30B H 0.657109 0.781630 0.006812 0.082 Uiso 1 1 calc R U . . .
C31 C 0.7430(4) 0.8723(5) 0.0162(2) 0.081(2) Uani 1 1 d . . . . .
H31A H 0.710390 0.925830 0.013007 0.097 Uiso 1 1 calc R U . . .
H31B H 0.750530 0.856904 -0.015274 0.097 Uiso 1 1 calc R U . . .
C32 C 0.8212(4) 0.8944(5) 0.0461(2) 0.087(2) Uani 1 1 d . . . . .
H32A H 0.844536 0.942812 0.031886 0.130 Uiso 1 1 calc R U . . .
H32B H 0.814792 0.911917 0.077081 0.130 Uiso 1 1 calc R U . . .
H32C H 0.855064 0.842767 0.048708 0.130 Uiso 1 1 calc R U . . .
C33 C 0.7559(3) 0.7649(4) 0.16705(17) 0.0672(17) Uani 1 1 d . . . . .
H33A H 0.746908 0.828860 0.162906 0.081 Uiso 1 1 calc R U . . .
H33B H 0.766583 0.752258 0.200817 0.081 Uiso 1 1 calc R U . . .
C34 C 0.8257(3) 0.7397(5) 0.14809(19) 0.086(2) Uani 1 1 d D . . . .
H34A H 0.837199 0.676919 0.155022 0.103 Uiso 1 1 calc R U . . .
H34B H 0.812426 0.746288 0.113840 0.103 Uiso 1 1 calc R U . . .
C35 C 0.8980(4) 0.7921(5) 0.1668(2) 0.102(3) Uani 1 1 d D . . . .
H35A H 0.908416 0.790824 0.201166 0.123 Uiso 1 1 calc R U . . .
H35B H 0.888594 0.854002 0.156848 0.123 Uiso 1 1 calc R U . . .
C36 C 0.9691(5) 0.7595(7) 0.1511(4) 0.157(4) Uani 1 1 d D U . . .
H36A H 1.013736 0.796539 0.164505 0.235 Uiso 1 1 calc R U . . .
H36B H 0.979852 0.698698 0.161424 0.235 Uiso 1 1 calc R U . . .
H36C H 0.960004 0.761959 0.117048 0.235 Uiso 1 1 calc R U . . .
C38 C 0.6748(3) 0.5337(5) 0.22751(18) 0.0631(17) Uani 1 1 d . . . . .
C39 C 0.6789(3) 0.6206(5) 0.21453(17) 0.0611(17) Uani 1 1 d . . . . .
C40 C 0.6836(3) 0.6866(5) 0.24935(17) 0.0685(18) Uani 1 1 d . . . . .
H40 H 0.681533 0.747298 0.241654 0.082 Uiso 1 1 calc R U . . .
C41 C 0.6913(3) 0.6585(5) 0.29510(18) 0.0663(18) Uani 1 1 d . . . . .
C42 C 0.6949(3) 0.5710(5) 0.30838(19) 0.0694(18) Uani 1 1 d . . . . .
C43 C 0.6855(3) 0.5058(5) 0.27392(17) 0.0674(17) Uani 1 1 d . . . . .
H43 H 0.686440 0.445206 0.281689 0.081 Uiso 1 1 calc R U . . .
C44 C 0.6298(3) 0.6975(4) 0.35488(18) 0.0690(17) Uani 1 1 d . . . . .
H44A H 0.577958 0.699558 0.333787 0.083 Uiso 1 1 calc R U . . .
H44B H 0.630287 0.741147 0.379877 0.083 Uiso 1 1 calc R U . . .
C46 C 0.6423(3) 0.6084(4) 0.37597(17) 0.0630(17) Uani 1 1 d . . . . .
C45 C 0.6894(3) 0.5520(5) 0.35692(18) 0.0718(19) Uani 1 1 d . . . . .
C50 C 0.7170(3) 0.4703(5) 0.38062(18) 0.074(2) Uani 1 1 d D U . . .
C49 C 0.6852(3) 0.4432(4) 0.41764(16) 0.0593(16) Uani 1 1 d . . . . .
C48 C 0.6239(3) 0.4922(4) 0.42949(17) 0.0607(16) Uani 1 1 d . . . . .
C47 C 0.6047(3) 0.5767(5) 0.41087(17) 0.0617(16) Uani 1 1 d . . . . .
C55 C 0.7131(3) 0.3591(4) 0.44440(17) 0.0695(17) Uani 1 1 d . . . . .
H55A H 0.743921 0.323840 0.426546 0.083 Uiso 1 1 calc R U . . .
H55B H 0.667681 0.323665 0.448094 0.083 Uiso 1 1 calc R U . . .
C56 C 0.7633(3) 0.3808(4) 0.49270(17) 0.0694(18) Uani 1 1 d . . . . .
H56A H 0.803293 0.424245 0.488982 0.083 Uiso 1 1 calc R U . . .
H56B H 0.729937 0.408166 0.511917 0.083 Uiso 1 1 calc R U . . .
C57 C 0.8034(4) 0.3007(5) 0.51830(19) 0.084(2) Uani 1 1 d . . . . .
H57A H 0.763508 0.261691 0.526654 0.100 Uiso 1 1 calc R U . . .
H57B H 0.829756 0.267772 0.497118 0.100 Uiso 1 1 calc R U . . .
C58 C 0.8619(4) 0.3238(5) 0.5617(2) 0.090(2) Uani 1 1 d . . . . .
H58A H 0.906804 0.352239 0.553212 0.134 Uiso 1 1 calc R U . . .
H58B H 0.878719 0.270196 0.579392 0.134 Uiso 1 1 calc R U . . .
H58C H 0.838221 0.363973 0.580690 0.134 Uiso 1 1 calc R U . . .
C59 C 0.5728(3) 0.4592(4) 0.46108(17) 0.0673(17) Uani 1 1 d . . . . .
H59A H 0.583695 0.396404 0.468508 0.081 Uiso 1 1 calc R U . . .
H59B H 0.583082 0.492862 0.490530 0.081 Uiso 1 1 calc R U . . .
C60 C 0.5332(3) 0.6154(4) 0.42037(15) 0.0544(15) Uani 1 1 d . . . . .
C65 C 0.5148(3) 0.7055(5) 0.41813(16) 0.0632(17) Uani 1 1 d . . . . .
H65 H 0.554549 0.748166 0.419467 0.076 Uiso 1 1 calc R U . . .
C64 C 0.4356(3) 0.7321(5) 0.41381(17) 0.0625(17) Uani 1 1 d . . . . .
C62 C 0.3965(3) 0.5812(5) 0.41672(16) 0.0612(16) Uani 1 1 d . . . . .
H62 H 0.357544 0.537890 0.416336 0.073 Uiso 1 1 calc R U . . .
C61 C 0.4749(3) 0.5567(4) 0.42641(16) 0.0507(14) Uani 1 1 d . . . . .
C63 C 0.3751(3) 0.6697(4) 0.40750(16) 0.0587(16) Uani 1 1 d . . . . .
C67 C 0.2980(3) 0.7020(4) 0.38110(16) 0.0537(14) Uani 1 1 d . . . . .
C66 C 0.3446(3) 0.8371(5) 0.42316(18) 0.0686(17) Uani 1 1 d . . . . .
H66A H 0.334913 0.901176 0.423101 0.082 Uiso 1 1 calc R U . . .
H66B H 0.342466 0.813790 0.454265 0.082 Uiso 1 1 calc R U . . .
C72 C 0.2491(3) 0.6572(5) 0.34556(17) 0.0605(16) Uani 1 1 d . . . . .
C83 C 0.2520(3) 0.5590(4) 0.34030(18) 0.0622(16) Uani 1 1 d . . . . .
H83A H 0.298277 0.543238 0.327960 0.075 Uiso 1 1 calc R U . . .
H83B H 0.257608 0.531344 0.371288 0.075 Uiso 1 1 calc R U . . .
C84 C 0.1723(3) 0.5646(5) 0.26671(18) 0.0628(17) Uani 1 1 d . . . . .
C85 C 0.1733(3) 0.6559(6) 0.26585(18) 0.0708(19) Uani 1 1 d . . . . .
C71 C 0.1958(3) 0.7068(5) 0.31050(17) 0.0619(16) Uani 1 1 d . . . . .
C70 C 0.1793(3) 0.7947(5) 0.31850(17) 0.0629(17) Uani 1 1 d . . . . .
C69 C 0.2207(3) 0.8357(4) 0.35772(17) 0.0633(17) Uani 1 1 d . . . . .
C77 C 0.1140(3) 0.8435(4) 0.28587(17) 0.0685(18) Uani 1 1 d D . . . .
H77A H 0.078784 0.868244 0.304686 0.082 Uiso 1 1 calc R U . . .
H77B H 0.083739 0.800168 0.264217 0.082 Uiso 1 1 calc R U . . .
C78 C 0.1385(3) 0.9179(4) 0.25698(18) 0.080(2) Uani 1 1 d D U . . .
H78C H 0.147295 0.970781 0.275758 0.097 Uiso 0.347(17) 1 d R U P D 2
H78D H 0.185515 0.904411 0.246188 0.097 Uiso 0.347(17) 1 d R U P D 2
H78A H 0.160665 0.894551 0.232008 0.097 Uiso 0.653(17) 1 d R U P D 1
H78B H 0.178635 0.951961 0.277098 0.097 Uiso 0.653(17) 1 d R U P D 1
C79 C 0.0709(6) 0.9790(8) 0.2355(4) 0.088(5) Uani 0.653(17) 1 d D U P D 1
H79A H 0.087008 1.016008 0.211584 0.106 Uiso 0.653(17) 1 calc R U P D 1
H79B H 0.026368 0.942695 0.219789 0.106 Uiso 0.653(17) 1 calc R U P D 1
C80 C 0.0446(7) 1.0379(8) 0.2705(4) 0.103(5) Uani 0.653(17) 1 d D U P D 1
H80A H 0.002046 1.075474 0.254476 0.154 Uiso 0.653(17) 1 calc R U P D 1
H80B H 0.088089 1.074600 0.286025 0.154 Uiso 0.653(17) 1 calc R U P D 1
H80C H 0.026461 1.001816 0.293654 0.154 Uiso 0.653(17) 1 calc R U P D 1
C80B C 0.0136(12) 0.9799(15) 0.2365(7) 0.079(8) Uani 0.347(17) 1 d D U P D 2
H80D H -0.034463 0.981566 0.212542 0.119 Uiso 0.347(17) 1 calc R U P D 2
H80E H 0.025784 1.039061 0.249032 0.119 Uiso 0.347(17) 1 calc R U P D 2
H80F H 0.006875 0.940307 0.261591 0.119 Uiso 0.347(17) 1 calc R U P D 2
C79B C 0.0782(11) 0.948(2) 0.2157(5) 0.108(9) Uani 0.347(17) 1 d D U P D 2
H79C H 0.098581 0.995255 0.198734 0.130 Uiso 0.347(17) 1 calc R U P D 2
H79D H 0.060932 0.898334 0.194077 0.130 Uiso 0.347(17) 1 calc R U P D 2
C88 C 0.1603(3) 0.5525(5) 0.18328(18) 0.0671(18) Uani 1 1 d . . . . .
C87 C 0.1622(3) 0.6437(6) 0.18236(17) 0.071(2) Uani 1 1 d . . . . .
C86 C 0.1685(3) 0.6966(5) 0.22195(17) 0.0657(17) Uani 1 1 d . . . . .
H86 H 0.169557 0.758733 0.219452 0.079 Uiso 1 1 calc R U . . .
C89 C 0.1660(3) 0.5131(5) 0.22698(18) 0.0721(19) Uani 1 1 d . . . . .
H89 H 0.165454 0.450873 0.229465 0.086 Uiso 1 1 calc R U . . .
C90 C 0.2208(3) 0.6473(5) 0.11900(19) 0.0713(19) Uani 1 1 d . . . . .
H90A H 0.272764 0.660042 0.138391 0.086 Uiso 1 1 calc R U . . .
H90B H 0.217788 0.675384 0.088315 0.086 Uiso 1 1 calc R U . . .

loop_
_atom_site_aniso_label
_atom_site_aniso_U_11
_atom_site_aniso_U_22
_atom_site_aniso_U_33
_atom_site_aniso_U_23
_atom_site_aniso_U_13
_atom_site_aniso_U_12
C73 0.077(4) 0.091(5) 0.049(3) -0.008(3) 0.016(3) 0.010(3)
C74 0.097(7) 0.088(7) 0.066(6) -0.004(5) 0.050(5) 0.007(6)
C76 0.134(10) 0.109(10) 0.135(10) -0.039(8) 0.059(8) -0.017(7)
C75 0.101(6) 0.084(6) 0.066(5) -0.002(5) 0.052(5) 0.012(5)
C74B 0.090(13) 0.104(15) 0.058(11) -0.022(10) -0.001(9) 0.001(11)
C76B 0.090(14) 0.21(2) 0.078(13) -0.007(14) 0.048(11) 0.004(13)
C75B 0.123(14) 0.180(17) 0.091(13) 0.003(13) 0.022(12) -0.015(13)
C51 0.081(5) 0.119(8) 0.037(4) 0.020(4) 0.040(4) 0.024(5)
C52 0.069(6) 0.149(10) 0.057(5) 0.030(5) 0.034(4) 0.024(5)
C53 0.109(10) 0.175(13) 0.066(8) 0.023(7) 0.016(6) -0.014(8)
C54 0.084(8) 0.252(17) 0.192(15) 0.043(13) 0.004(9) -0.019(9)
C54B 0.11(3) 0.10(3) 0.10(3) -0.04(2) 0.05(2) 0.01(2)
C53B 0.067(13) 0.082(14) 0.072(14) 0.006(9) 0.016(9) -0.001(9)
C52B 0.052(13) 0.061(14) 0.065(14) -0.004(9) 0.019(9) 0.005(9)
C51B 0.089(14) 0.090(15) 0.091(15) 0.000(9) 0.019(9) 0.002(9)
C29 0.062(4) 0.097(5) 0.039(3) -0.003(3) 0.017(3) -0.006(3)
C7 0.072(4) 0.103(6) 0.049(3) -0.016(3) 0.027(3) -0.002(4)
C24 0.054(3) 0.097(5) 0.035(3) 0.006(3) 0.020(2) 0.005(3)
C37 0.068(4) 0.089(5) 0.041(3) 0.001(3) 0.012(3) -0.002(3)
O1 0.060(2) 0.085(3) 0.042(2) 0.005(2) 0.0128(17) 0.000(2)
C1 0.081(5) 0.124(7) 0.067(4) -0.001(4) 0.010(4) -0.005(4)
C68 0.062(4) 0.097(5) 0.042(3) -0.002(3) 0.022(3) -0.009(3)
O2 0.064(2) 0.117(4) 0.0330(19) -0.011(2) 0.0245(17) -0.005(2)
C2 0.066(4) 0.124(6) 0.052(4) -0.010(4) 0.013(3) 0.013(4)
O3 0.063(2) 0.083(3) 0.047(2) -0.008(2) 0.0215(18) 0.007(2)
C3 0.059(4) 0.129(6) 0.048(3) -0.016(4) 0.016(3) 0.004(4)
O4 0.059(2) 0.094(3) 0.047(2) 0.009(2) 0.0184(18) -0.005(2)
C4 0.054(3) 0.131(6) 0.042(3) -0.006(4) 0.011(3) 0.002(3)
O5 0.066(2) 0.103(3) 0.0328(19) 0.0006(19) 0.0102(17) -0.004(2)
C5 0.066(4) 0.112(6) 0.039(3) -0.010(3) 0.017(3) -0.004(4)
O6 0.086(3) 0.104(4) 0.0292(19) 0.001(2) 0.0181(19) 0.008(2)
C6 0.073(4) 0.117(6) 0.044(3) -0.025(4) 0.023(3) -0.017(4)
O7 0.066(2) 0.142(4) 0.0306(19) -0.010(2) 0.0176(17) 0.000(2)
O8 0.076(3) 0.111(4) 0.065(3) -0.008(3) 0.033(2) -0.006(3)
C8 0.068(4) 0.106(6) 0.031(3) -0.006(3) 0.018(3) 0.002(3)
C9 0.057(4) 0.104(6) 0.040(3) -0.011(3) 0.015(3) -0.002(3)
C10 0.065(4) 0.109(6) 0.035(3) -0.002(3) 0.018(3) 0.006(3)
C11 0.096(5) 0.161(8) 0.073(5) -0.037(5) 0.047(4) -0.030(5)
C14 0.093(9) 0.225(19) 0.056(6) 0.005(8) -0.007(6) -0.039(10)
C13 0.083(7) 0.151(11) 0.056(6) -0.005(6) 0.011(5) -0.019(7)
C12 0.093(8) 0.145(11) 0.039(5) -0.027(6) 0.032(5) -0.025(8)
C12B 0.143(17) 0.149(18) 0.112(16) -0.008(14) 0.037(13) 0.031(14)
C13B 0.15(2) 0.15(2) 0.133(19) 0.006(15) 0.000(15) 0.025(16)
C14B 0.16(2) 0.14(3) 0.097(19) 0.042(18) 0.054(18) 0.03(2)
C15 0.069(4) 0.121(6) 0.055(4) -0.022(4) 0.025(3) -0.019(4)
C16 0.064(4) 0.116(6) 0.035(3) -0.003(3) 0.016(3) 0.001(4)
C17 0.068(4) 0.118(7) 0.046(3) -0.007(4) 0.018(3) 0.009(4)
C18 0.063(4) 0.084(5) 0.047(3) -0.002(3) 0.022(3) -0.001(3)
C19 0.059(4) 0.107(6) 0.027(3) 0.001(3) 0.016(2) 0.009(3)
C23 0.056(3) 0.100(5) 0.034(3) 0.009(3) 0.020(2) 0.006(3)
C22 0.057(3) 0.102(5) 0.031(3) 0.005(3) 0.017(2) 0.007(3)
C21 0.057(4) 0.112(6) 0.035(3) 0.002(3) 0.013(2) -0.002(3)
C20 0.054(4) 0.111(6) 0.029(3) 0.001(3) 0.006(2) 0.005(3)
C25 0.054(3) 0.106(5) 0.029(3) -0.004(3) 0.018(2) 0.004(3)
C26 0.061(3) 0.085(5) 0.031(3) 0.004(3) 0.021(2) 0.001(3)
C27 0.062(3) 0.086(5) 0.033(3) 0.000(3) 0.019(2) 0.002(3)
C28 0.063(4) 0.092(5) 0.031(3) -0.001(3) 0.019(2) -0.001(3)
C30 0.061(4) 0.109(5) 0.035(3) 0.009(3) 0.012(3) -0.003(3)
C31 0.076(4) 0.121(6) 0.052(4) 0.015(4) 0.027(3) -0.009(4)
C32 0.083(5) 0.119(6) 0.062(4) 0.017(4) 0.024(4) -0.009(4)
C33 0.061(4) 0.109(5) 0.033(3) 0.008(3) 0.011(2) 0.009(3)
C34 0.062(4) 0.152(7) 0.046(3) 0.029(4) 0.017(3) -0.002(4)
C35 0.073(5) 0.164(8) 0.069(5) 0.019(5) 0.011(4) -0.012(5)
C36 0.099(6) 0.190(8) 0.184(8) 0.053(6) 0.038(6) -0.002(5)
C38 0.067(4) 0.095(6) 0.032(3) -0.008(3) 0.020(3) -0.002(3)
C39 0.046(3) 0.109(6) 0.032(3) -0.001(3) 0.016(2) -0.003(3)
C40 0.053(3) 0.124(6) 0.033(3) -0.004(3) 0.017(2) 0.000(3)
C41 0.057(4) 0.112(6) 0.034(3) -0.002(3) 0.021(2) -0.001(3)
C42 0.055(3) 0.119(6) 0.039(3) -0.002(4) 0.023(3) 0.008(3)
C43 0.069(4) 0.105(5) 0.036(3) 0.003(3) 0.027(3) 0.010(3)
C44 0.076(4) 0.102(5) 0.038(3) 0.006(3) 0.033(3) -0.003(3)
C46 0.053(3) 0.108(6) 0.032(3) 0.010(3) 0.018(2) 0.001(3)
C45 0.064(4) 0.125(6) 0.031(3) 0.012(3) 0.019(3) 0.012(3)
C50 0.069(4) 0.126(6) 0.030(3) 0.008(3) 0.016(3) 0.014(4)
C49 0.063(3) 0.088(5) 0.031(3) 0.004(3) 0.018(2) 0.011(3)
C48 0.058(3) 0.096(5) 0.031(3) 0.006(3) 0.014(2) -0.005(3)
C47 0.056(3) 0.104(5) 0.029(3) -0.001(3) 0.017(2) -0.001(3)
C55 0.069(4) 0.109(5) 0.033(3) 0.003(3) 0.016(3) 0.011(3)
C56 0.066(4) 0.113(6) 0.032(3) 0.008(3) 0.017(3) 0.006(3)
C57 0.075(4) 0.136(7) 0.038(3) 0.006(4) 0.009(3) 0.010(4)
C58 0.073(4) 0.148(7) 0.047(4) 0.000(4) 0.010(3) -0.002(4)
C59 0.056(3) 0.114(5) 0.034(3) 0.004(3) 0.015(2) 0.003(3)
C60 0.053(3) 0.087(5) 0.028(2) 0.003(3) 0.019(2) 0.007(3)
C65 0.060(4) 0.106(6) 0.028(3) -0.009(3) 0.019(2) -0.009(3)
C64 0.055(4) 0.098(6) 0.039(3) -0.010(3) 0.020(2) 0.001(3)
C62 0.070(4) 0.088(5) 0.031(3) 0.006(3) 0.022(3) -0.006(3)
C61 0.059(3) 0.068(4) 0.029(3) 0.003(2) 0.019(2) -0.006(3)
C63 0.059(4) 0.094(5) 0.029(3) -0.001(3) 0.023(2) -0.008(3)
C67 0.053(3) 0.077(5) 0.034(3) -0.010(3) 0.016(2) -0.003(3)
C66 0.064(4) 0.106(5) 0.039(3) -0.007(3) 0.017(3) 0.005(3)
C72 0.053(3) 0.099(5) 0.033(3) 0.008(3) 0.017(2) -0.001(3)
C83 0.064(4) 0.082(5) 0.041(3) 0.005(3) 0.011(3) -0.004(3)
C84 0.052(3) 0.103(6) 0.034(3) 0.000(3) 0.012(2) -0.001(3)
C85 0.049(3) 0.131(7) 0.035(3) -0.005(3) 0.014(2) -0.002(3)
C71 0.053(3) 0.100(5) 0.033(3) 0.005(3) 0.010(2) -0.001(3)
C70 0.058(3) 0.105(6) 0.030(3) -0.003(3) 0.018(2) 0.000(3)
C69 0.052(3) 0.110(6) 0.032(3) -0.005(3) 0.016(2) 0.002(3)
C77 0.063(4) 0.112(6) 0.034(3) 0.002(3) 0.019(3) -0.008(3)
C78 0.079(4) 0.134(6) 0.037(3) -0.004(3) 0.031(3) -0.019(4)
C79 0.052(7) 0.167(14) 0.042(6) 0.028(7) 0.002(5) -0.010(7)
C80 0.077(8) 0.159(14) 0.077(9) 0.049(8) 0.027(7) 0.015(7)
C80B 0.081(15) 0.109(18) 0.046(12) 0.016(11) 0.011(10) 0.003(12)
C79B 0.130(16) 0.150(19) 0.066(13) 0.003(13) 0.065(13) 0.011(13)
C88 0.054(3) 0.115(6) 0.035(3) -0.006(3) 0.015(2) 0.000(3)
C87 0.047(3) 0.141(7) 0.030(3) 0.004(3) 0.017(2) 0.003(3)
C86 0.049(3) 0.117(6) 0.033(3) -0.009(3) 0.012(2) -0.003(3)
C89 0.046(3) 0.130(6) 0.043(3) -0.002(3) 0.016(3) -0.007(3)
C90 0.059(4) 0.120(6) 0.041(3) 0.003(3) 0.024(3) 0.012(3)

loop_
_atom_type_symbol
_atom_type_description
_atom_type_scat_dispersion_real
_atom_type_scat_dispersion_imag
_atom_type_scat_source
C C 0.0181 0.0091 'International Tables Vol C Tables 4.2.6.8 and 6.1.1.4'
H H 0.0000 0.0000 'International Tables Vol C Tables 4.2.6.8 and 6.1.1.4'
O O 0.0492 0.0322 'International Tables Vol C Tables 4.2.6.8 and 6.1.1.4'

loop_
_geom_angle_atom_site_label_1
_geom_angle_atom_site_label_2
_geom_angle_atom_site_label_3
_geom_angle
_geom_angle_site_symmetry_1
_geom_angle_site_symmetry_3
_geom_angle_publ_flag
C74B C73 C69 119.5(12) . . ?
C69 C73 C74 109.3(6) . . ?
C69 C73 H73A 108.5 . . ?
C74 C73 H73A 123.9 . . ?
C69 C73 H73B 108.8 . . ?
C74 C73 H73B 98.0 . . ?
H73A C73 H73B 107.1 . . ?
C74B C73 H73C 123.3 . . ?
C69 C73 H73C 110.8 . . ?
C74B C73 H73D 78.8 . . ?
C69 C73 H73D 109.6 . . ?
H73C C73 H73D 108.1 . . ?
C75 C74 C73 112.8(8) . . ?
C75 C74 H74A 109.0 . . ?
C73 C74 H74A 109.0 . . ?
C75 C74 H74B 109.0 . . ?
C73 C74 H74B 109.0 . . ?
H74A C74 H74B 107.8 . . ?
C75 C76 H76A 109.5 . . ?
C75 C76 H76B 109.5 . . ?
H76A C76 H76B 109.5 . . ?
C75 C76 H76C 109.5 . . ?
H76A C76 H76C 109.5 . . ?
H76B C76 H76C 109.5 . . ?
C76 C75 C74 102.7(10) . . ?
C76 C75 H75A 111.2 . . ?
C74 C75 H75A 111.2 . . ?
C76 C75 H75B 111.2 . . ?
C74 C75 H75B 111.2 . . ?
H75A C75 H75B 109.1 . . ?
C75B C74B C73 109.9(12) . . ?
C75B C74B H74C 109.7 . . ?
C73 C74B H74C 109.7 . . ?
C75B C74B H74D 109.7 . . ?
C73 C74B H74D 109.7 . . ?
H74C C74B H74D 108.2 . . ?
C75B C76B H76D 109.5 . . ?
C75B C76B H76E 109.5 . . ?
H76D C76B H76E 109.5 . . ?
C75B C76B H76F 109.5 . . ?
H76D C76B H76F 109.5 . . ?
H76E C76B H76F 109.5 . . ?
C74B C75B C76B 111.4(11) . . ?
C74B C75B H75C 109.3 . . ?
C76B C75B H75C 109.3 . . ?
C74B C75B H75D 109.3 . . ?
C76B C75B H75D 109.3 . . ?
H75C C75B H75D 108.0 . . ?
C52 C51 C50 116.1(6) . . ?
C52 C51 H51A 108.3 . . ?
C50 C51 H51A 108.3 . . ?
C52 C51 H51B 108.3 . . ?
C50 C51 H51B 108.3 . . ?
H51A C51 H51B 107.4 . . ?
C51 C52 C53 110.1(8) . . ?
C51 C52 H52A 109.6 . . ?
C53 C52 H52A 109.6 . . ?
C51 C52 H52B 109.6 . . ?
C53 C52 H52B 109.6 . . ?
H52A C52 H52B 108.2 . . ?
C54 C53 C52 108.9(10) . . ?
C54 C53 H53A 109.9 . . ?
C52 C53 H53A 109.9 . . ?
C54 C53 H53B 109.9 . . ?
C52 C53 H53B 109.9 . . ?
H53A C53 H53B 108.3 . . ?
C53 C54 H54A 109.5 . . ?
C53 C54 H54B 109.5 . . ?
H54A C54 H54B 109.5 . . ?
C53 C54 H54C 109.5 . . ?
H54A C54 H54C 109.5 . . ?
H54B C54 H54C 109.5 . . ?
C53B C54B H54D 109.5 . . ?
C53B C54B H54E 109.5 . . ?
H54D C54B H54E 109.5 . . ?
C53B C54B H54F 109.5 . . ?
H54D C54B H54F 109.5 . . ?
H54E C54B H54F 109.5 . . ?
C54B C53B C52B 112.1(15) . . ?
C54B C53B H53C 109.2 . . ?
C52B C53B H53C 109.2 . . ?
C54B C53B H53D 109.2 . . ?
C52B C53B H53D 109.2 . . ?
H53C C53B H53D 107.9 . . ?
C51B C52B C53B 126(3) . . ?
C51B C52B H52C 105.8 . . ?
C53B C52B H52C 105.8 . . ?
C51B C52B H52D 105.8 . . ?
C53B C52B H52D 105.8 . . ?
H52C C52B H52D 106.2 . . ?
C52B C51B C50 120(3) . . ?
C52B C51B H51C 107.4 . . ?
C50 C51B H51C 107.4 . . ?
C52B C51B H51D 107.4 . . ?
C50 C51B H51D 107.4 . . ?
H51C C51B H51D 106.9 . . ?
C25 C29 C30 112.6(5) . . ?
C25 C29 H29A 109.1 . . ?
C30 C29 H29A 109.1 . . ?
C25 C29 H29B 109.1 . . ?
C30 C29 H29B 109.1 . . ?
H29A C29 H29B 107.8 . . ?
C8 C7 C6 121.2(6) . . ?
C8 C7 C15 115.1(6) . . ?
C6 C7 C15 123.7(7) . . ?
C23 C24 C25 121.8(5) . . ?
C23 C24 C22 112.3(5) . . ?
C25 C24 C22 125.9(6) . . ?
O6 C37 C28 112.1(5) . . ?
O6 C37 H37A 109.2 . . ?
C28 C37 H37A 109.2 . . ?
O6 C37 H37B 109.2 . . ?
C28 C37 H37B 109.2 . . ?
H37A C37 H37B 107.9 . . ?
C61 O1 C59 111.6(4) . . ?
C2 C1 H1A 109.5 . . ?
C2 C1 H1B 109.5 . . ?
H1A C1 H1B 109.5 . . ?
C2 C1 H1C 109.5 . . ?
H1A C1 H1C 109.5 . . ?
H1B C1 H1C 109.5 . . ?
C69 C68 C67 120.5(5) . . ?
C69 C68 C66 125.5(6) . . ?
C67 C68 C66 113.9(5) . . ?
C41 O2 C44 110.0(4) . . ?
C3 C2 C1 113.5(5) . . ?
C3 C2 H2A 108.9 . . ?
C1 C2 H2A 108.9 . . ?
C3 C2 H2B 108.9 . . ?
C1 C2 H2B 108.9 . . ?
H2A C2 H2B 107.7 . . ?
C64 O3 C66 110.7(5) . . ?
C2 C3 C4 113.5(5) . . ?
C2 C3 H3A 108.9 . . ?
C4 C3 H3A 108.9 . . ?
C2 C3 H3B 108.9 . . ?
C4 C3 H3B 108.9 . . ?
H3A C3 H3B 107.7 . . ?
C20 O4 C22 110.8(4) . . ?
C5 C4 C3 114.1(5) . . ?
C5 C4 H4A 108.7 . . ?
C3 C4 H4A 108.7 . . ?
C5 C4 H4B 108.7 . . ?
C3 C4 H4B 108.7 . . ?
H4A C4 H4B 107.6 . . ?
C84 O5 C83 110.2(4) . . ?
C6 C5 C10 117.7(6) . . ?
C6 C5 C4 119.7(7) . . ?
C10 C5 C4 122.6(5) . . ?
C38 O6 C37 109.1(5) . . ?
C5 C6 C7 119.3(6) . . ?
C5 C6 C11 122.1(6) . . ?
C7 C6 C11 118.5(5) . . ?
C87 O7 C90 110.4(5) . . ?
C17 O8 C15 109.9(5) . . ?
C9 C8 C7 119.5(6) . . ?
C9 C8 C16 123.9(6) . . ?
C7 C8 C16 114.3(6) . . ?
C8 C9 C10 119.3(7) . . ?
C8 C9 C90 123.4(6) . . ?
C10 C9 C90 117.2(5) . . ?
C9 C10 C5 120.5(5) . . ?
C9 C10 C88 114.7(6) . . ?
C5 C10 C88 124.2(6) . . ?
C6 C11 C12B 136.4(17) . . ?
C6 C11 C12 111.7(8) . . ?
C6 C11 H11A 110.6 . . ?
C12 C11 H11A 110.0 . . ?
C6 C11 H11B 107.3 . . ?
C12 C11 H11B 109.2 . . ?
H11A C11 H11B 107.9 . . ?
C6 C11 H11C 103.5 . . ?
C12B C11 H11C 107.5 . . ?
C6 C11 H11D 99.1 . . ?
C12B C11 H11D 101.9 . . ?
H11C C11 H11D 104.5 . . ?
C13 C14 H14A 109.5 . . ?
C13 C14 H14B 109.5 . . ?
H14A C14 H14B 109.5 . . ?
C13 C14 H14C 109.5 . . ?
H14A C14 H14C 109.5 . . ?
H14B C14 H14C 109.5 . . ?
C14 C13 C12 116.0(10) . . ?
C14 C13 H13A 108.3 . . ?
C12 C13 H13A 108.3 . . ?
C14 C13 H13B 108.3 . . ?
C12 C13 H13B 108.3 . . ?
H13A C13 H13B 107.4 . . ?
C13 C12 C11 114.7(7) . . ?
C13 C12 H12A 108.6 . . ?
C11 C12 H12A 108.6 . . ?
C13 C12 H12B 108.6 . . ?
C11 C12 H12B 108.6 . . ?
H12A C12 H12B 107.6 . . ?
C11 C12B C13B 92.8(16) . . ?
C11 C12B H12C 113.1 . . ?
C13B C12B H12C 113.1 . . ?
C11 C12B H12D 113.1 . . ?
C13B C12B H12D 113.1 . . ?
H12C C12B H12D 110.5 . . ?
C14B C13B C12B 114(3) . . ?
C14B C13B H13C 108.7 . . ?
C12B C13B H13C 108.7 . . ?
C14B C13B H13D 108.7 . . ?
C12B C13B H13D 108.7 . . ?
H13C C13B H13D 107.6 . . ?
C13B C14B H14D 109.5 . . ?
C13B C14B H14E 109.5 . . ?
H14D C14B H14E 109.5 . . ?
C13B C14B H14F 109.5 . . ?
H14D C14B H14F 109.5 . . ?
H14E C14B H14F 109.5 . . ?
O8 C15 C7 107.5(5) . . ?
O8 C15 H15A 110.2 . . ?
C7 C15 H15A 110.2 . . ?
O8 C15 H15B 110.2 . . ?
C7 C15 H15B 110.2 . . ?
H15A C15 H15B 108.5 . . ?
C21 C16 C17 114.3(6) . . ?
C21 C16 C8 128.7(6) . . ?
C17 C16 C8 116.2(7) . . ?
C18 C17 C16 124.2(8) . . ?
C18 C17 O8 115.5(6) . . ?
C16 C17 O8 119.9(6) . . ?
C17 C18 C19 118.6(6) . . ?
C17 C18 H18 120.7 . . ?
C19 C18 H18 120.7 . . ?
C20 C19 C18 115.8(6) . . ?
C20 C19 C23 115.4(6) . . ?
C18 C19 C23 127.9(5) . . ?
C24 C23 C28 118.6(5) . . ?
C24 C23 C19 117.2(5) . . ?
C28 C23 C19 122.3(5) . . ?
O4 C22 C24 109.4(4) . . ?
O4 C22 H22A 109.8 . . ?
C24 C22 H22A 109.8 . . ?
O4 C22 H22B 109.8 . . ?
C24 C22 H22B 109.8 . . ?
H22A C22 H22B 108.2 . . ?
C20 C21 C16 121.0(6) . . ?
C20 C21 H21 119.5 . . ?
C16 C21 H21 119.5 . . ?
O4 C20 C21 118.7(6) . . ?
O4 C20 C19 119.3(5) . . ?
C21 C20 C19 121.7(7) . . ?
C24 C25 C26 119.4(6) . . ?
C24 C25 C29 119.7(5) . . ?
C26 C25 C29 120.8(5) . . ?
C27 C26 C25 118.6(5) . . ?
C27 C26 C33 120.5(5) . . ?
C25 C26 C33 120.9(5) . . ?
C26 C27 C28 120.8(5) . . ?
C26 C27 C39 125.2(5) . . ?
C28 C27 C39 113.7(5) . . ?
C23 C28 C27 118.2(6) . . ?
C23 C28 C37 124.6(5) . . ?
C27 C28 C37 116.9(5) . . ?
C31 C30 C29 114.9(5) . . ?
C31 C30 H30A 108.5 . . ?
C29 C30 H30A 108.5 . . ?
C31 C30 H30B 108.5 . . ?
C29 C30 H30B 108.5 . . ?
H30A C30 H30B 107.5 . . ?
C30 C31 C32 116.4(5) . . ?
C30 C31 H31A 108.2 . . ?
C32 C31 H31A 108.2 . . ?
C30 C31 H31B 108.2 . . ?
C32 C31 H31B 108.2 . . ?
H31A C31 H31B 107.3 . . ?
C31 C32 H32A 109.5 . . ?
C31 C32 H32B 109.5 . . ?
H32A C32 H32B 109.5 . . ?
C31 C32 H32C 109.5 . . ?
H32A C32 H32C 109.5 . . ?
H32B C32 H32C 109.5 . . ?
C34 C33 C26 112.5(5) . . ?
C34 C33 H33A 109.1 . . ?
C26 C33 H33A 109.1 . . ?
C34 C33 H33B 109.1 . . ?
C26 C33 H33B 109.1 . . ?
H33A C33 H33B 107.8 . . ?
C35 C34 C33 115.1(6) . . ?
C35 C34 H34A 108.5 . . ?
C33 C34 H34A 108.5 . . ?
C35 C34 H34B 108.5 . . ?
C33 C34 H34B 108.5 . . ?
H34A C34 H34B 107.5 . . ?
C34 C35 C36 114.0(7) . . ?
C34 C35 H35A 108.7 . . ?
C36 C35 H35A 108.7 . . ?
C34 C35 H35B 108.7 . . ?
C36 C35 H35B 108.7 . . ?
H35A C35 H35B 107.6 . . ?
C35 C36 H36A 109.5 . . ?
C35 C36 H36B 109.5 . . ?
H36A C36 H36B 109.5 . . ?
C35 C36 H36C 109.5 . . ?
H36A C36 H36C 109.5 . . ?
H36B C36 H36C 109.5 . . ?
O6 C38 C39 118.3(5) . . ?
O6 C38 C43 118.1(6) . . ?
C39 C38 C43 123.6(6) . . ?
C38 C39 C40 118.3(5) . . ?
C38 C39 C27 117.7(5) . . ?
C40 C39 C27 122.1(6) . . ?
C41 C40 C39 117.2(6) . . ?
C41 C40 H40 121.4 . . ?
C39 C40 H40 121.4 . . ?
C42 C41 C40 123.9(6) . . ?
C42 C41 O2 117.8(5) . . ?
C40 C41 O2 118.0(6) . . ?
C41 C42 C43 119.0(5) . . ?
C41 C42 C45 116.9(6) . . ?
C43 C42 C45 122.5(7) . . ?
C42 C43 C38 117.4(6) . . ?
C42 C43 H43 121.3 . . ?
C38 C43 H43 121.3 . . ?
O2 C44 C46 113.1(5) . . ?
O2 C44 H44A 109.0 . . ?
C46 C44 H44A 109.0 . . ?
O2 C44 H44B 109.0 . . ?
C46 C44 H44B 109.0 . . ?
H44A C44 H44B 107.8 . . ?
C45 C46 C47 119.4(6) . . ?
C45 C46 C44 116.3(5) . . ?
C47 C46 C44 124.1(5) . . ?
C46 C45 C50 120.0(5) . . ?
C46 C45 C42 115.7(5) . . ?
C50 C45 C42 123.0(6) . . ?
C49 C50 C45 118.6(5) . . ?
C49 C50 C51B 145.4(19) . . ?
C45 C50 C51B 90(2) . . ?
C49 C50 C51 121.7(6) . . ?
C45 C50 C51 119.7(5) . . ?
C50 C49 C48 119.5(5) . . ?
C50 C49 C55 120.9(5) . . ?
C48 C49 C55 119.6(5) . . ?
C47 C48 C49 121.1(5) . . ?
C47 C48 C59 114.7(5) . . ?
C49 C48 C59 124.2(6) . . ?
C48 C47 C46 118.8(5) . . ?
C48 C47 C60 115.9(5) . . ?
C46 C47 C60 123.4(6) . . ?
C49 C55 C56 110.7(5) . . ?
C49 C55 H55A 109.5 . . ?
C56 C55 H55A 109.5 . . ?
C49 C55 H55B 109.5 . . ?
C56 C55 H55B 109.5 . . ?
H55A C55 H55B 108.1 . . ?
C57 C56 C55 113.5(5) . . ?
C57 C56 H56A 108.9 . . ?
C55 C56 H56A 108.9 . . ?
C57 C56 H56B 108.9 . . ?
C55 C56 H56B 108.9 . . ?
H56A C56 H56B 107.7 . . ?
C58 C57 C56 113.3(6) . . ?
C58 C57 H57A 108.9 . . ?
C56 C57 H57A 108.9 . . ?
C58 C57 H57B 108.9 . . ?
C56 C57 H57B 108.9 . . ?
H57A C57 H57B 107.7 . . ?
C57 C58 H58A 109.5 . . ?
C57 C58 H58B 109.5 . . ?
H58A C58 H58B 109.5 . . ?
C57 C58 H58C 109.5 . . ?
H58A C58 H58C 109.5 . . ?
H58B C58 H58C 109.5 . . ?
O1 C59 C48 107.9(4) . . ?
O1 C59 H59A 110.1 . . ?
C48 C59 H59A 110.1 . . ?
O1 C59 H59B 110.1 . . ?
C48 C59 H59B 110.1 . . ?
H59A C59 H59B 108.4 . . ?
C61 C60 C65 117.4(5) . . ?
C61 C60 C47 116.6(6) . . ?
C65 C60 C47 125.5(5) . . ?
C60 C65 C64 119.4(6) . . ?
C60 C65 H65 120.3 . . ?
C64 C65 H65 120.3 . . ?
O3 C64 C63 121.5(5) . . ?
O3 C64 C65 117.3(5) . . ?
C63 C64 C65 121.1(6) . . ?
C61 C62 C63 120.4(6) . . ?
C61 C62 H62 119.8 . . ?
C63 C62 H62 119.8 . . ?
O1 C61 C62 117.5(5) . . ?
O1 C61 C60 120.6(5) . . ?
C62 C61 C60 121.5(6) . . ?
C62 C63 C64 117.0(6) . . ?
C62 C63 C67 126.2(5) . . ?
C64 C63 C67 115.1(6) . . ?
C72 C67 C68 118.3(5) . . ?
C72 C67 C63 125.4(5) . . ?
C68 C67 C63 114.7(5) . . ?
O3 C66 C68 108.6(4) . . ?
O3 C66 H66A 110.0 . . ?
C68 C66 H66A 110.0 . . ?
O3 C66 H66B 110.0 . . ?
C68 C66 H66B 110.0 . . ?
H66A C66 H66B 108.4 . . ?
C67 C72 C71 119.1(6) . . ?
C67 C72 C83 122.5(5) . . ?
C71 C72 C83 118.3(5) . . ?
O5 C83 C72 112.6(5) . . ?
O5 C83 H83A 109.1 . . ?
C72 C83 H83A 109.1 . . ?
O5 C83 H83B 109.1 . . ?
C72 C83 H83B 109.1 . . ?
H83A C83 H83B 107.8 . . ?
O5 C84 C85 117.5(5) . . ?
O5 C84 C89 119.2(7) . . ?
C85 C84 C89 123.2(6) . . ?
C84 C85 C86 117.0(6) . . ?
C84 C85 C71 120.1(5) . . ?
C86 C85 C71 121.6(7) . . ?
C70 C71 C72 120.3(5) . . ?
C70 C71 C85 127.9(5) . . ?
C72 C71 C85 111.3(6) . . ?
C69 C70 C71 118.9(6) . . ?
C69 C70 C77 120.1(6) . . ?
C71 C70 C77 121.0(5) . . ?
C70 C69 C68 120.6(6) . . ?
C70 C69 C73 122.3(5) . . ?
C68 C69 C73 117.0(5) . . ?
C70 C77 C78 116.4(5) . . ?
C70 C77 H77A 108.2 . . ?
C78 C77 H77A 108.2 . . ?
C70 C77 H77B 108.2 . . ?
C78 C77 H77B 108.2 . . ?
H77A C77 H77B 107.3 . . ?
C79B C78 C77 115.9(13) . . ?
C77 C78 C79 113.0(6) . . ?
C79B C78 H78C 102.1 . . ?
C77 C78 H78C 109.1 . . ?
C79B C78 H78D 107.8 . . ?
C77 C78 H78D 112.7 . . ?
H78C C78 H78D 108.6 . . ?
C77 C78 H78A 110.8 . . ?
C79 C78 H78A 108.2 . . ?
C77 C78 H78B 108.1 . . ?
C79 C78 H78B 109.1 . . ?
H78A C78 H78B 107.4 . . ?
C80 C79 C78 113.8(7) . . ?
C80 C79 H79A 108.8 . . ?
C78 C79 H79A 108.8 . . ?
C80 C79 H79B 108.8 . . ?
C78 C79 H79B 108.8 . . ?
H79A C79 H79B 107.7 . . ?
C79 C80 H80A 109.5 . . ?
C79 C80 H80B 109.5 . . ?
H80A C80 H80B 109.5 . . ?
C79 C80 H80C 109.5 . . ?
H80A C80 H80C 109.5 . . ?
H80B C80 H80C 109.5 . . ?
C79B C80B H80D 109.5 . . ?
C79B C80B H80E 109.5 . . ?
H80D C80B H80E 109.5 . . ?
C79B C80B H80F 109.5 . . ?
H80D C80B H80F 109.5 . . ?
H80E C80B H80F 109.5 . . ?
C80B C79B C78 103.8(12) . . ?
C80B C79B H79C 111.0 . . ?
C78 C79B H79C 111.0 . . ?
C80B C79B H79D 111.0 . . ?
C78 C79B H79D 111.0 . . ?
H79C C79B H79D 109.0 . . ?
C87 C88 C89 116.6(6) . . ?
C87 C88 C10 117.4(6) . . ?
C89 C88 C10 124.8(7) . . ?
O7 C87 C88 118.7(5) . . ?
O7 C87 C86 117.4(7) . . ?
C88 C87 C86 123.8(6) . . ?
C87 C86 C85 119.1(7) . . ?
C87 C86 H86 120.5 . . ?
C85 C86 H86 120.5 . . ?
C84 C89 C88 120.4(7) . . ?
C84 C89 H89 119.8 . . ?
C88 C89 H89 119.8 . . ?
O7 C90 C9 113.4(5) . . ?
O7 C90 H90A 108.9 . . ?
C9 C90 H90A 108.9 . . ?
O7 C90 H90B 108.9 . . ?
C9 C90 H90B 108.9 . . ?
H90A C90 H90B 107.7 . . ?

loop_
_geom_bond_atom_site_label_1
_geom_bond_atom_site_label_2
_geom_bond_distance
_geom_bond_site_symmetry_2
_geom_bond_publ_flag
C73 C74B 1.511(9) . ?
C73 C69 1.535(8) . ?
C73 C74 1.536(8) . ?
C73 H73A 0.9701 . ?
C73 H73B 0.9701 . ?
C73 H73C 0.9700 . ?
C73 H73D 0.9699 . ?
C74 C75 1.513(9) . ?
C74 H74A 0.9900 . ?
C74 H74B 0.9900 . ?
C76 C75 1.491(9) . ?
C76 H76A 0.9800 . ?
C76 H76B 0.9800 . ?
C76 H76C 0.9800 . ?
C75 H75A 0.9900 . ?
C75 H75B 0.9900 . ?
C74B C75B 1.499(10) . ?
C74B H74C 0.9900 . ?
C74B H74D 0.9900 . ?
C76B C75B 1.514(10) . ?
C76B H76D 0.9800 . ?
C76B H76E 0.9800 . ?
C76B H76F 0.9800 . ?
C75B H75C 0.9900 . ?
C75B H75D 0.9900 . ?
C51 C52 1.507(7) . ?
C51 C50 1.523(7) . ?
C51 H51A 0.9900 . ?
C51 H51B 0.9900 . ?
C52 C53 1.508(9) . ?
C52 H52A 0.9900 . ?
C52 H52B 0.9900 . ?
C53 C54 1.503(8) . ?
C53 H53A 0.9900 . ?
C53 H53B 0.9900 . ?
C54 H54A 0.9800 . ?
C54 H54B 0.9800 . ?
C54 H54C 0.9800 . ?
C54B C53B 1.494(10) . ?
C54B H54D 0.9800 . ?
C54B H54E 0.9800 . ?
C54B H54F 0.9800 . ?
C53B C52B 1.511(10) . ?
C53B H53C 0.9900 . ?
C53B H53D 0.9900 . ?
C52B C51B 1.510(10) . ?
C52B H52C 0.9900 . ?
C52B H52D 0.9900 . ?
C51B C50 1.514(10) . ?
C51B H51C 0.9900 . ?
C51B H51D 0.9900 . ?
C29 C25 1.523(8) . ?
C29 C30 1.557(7) . ?
C29 H29A 0.9900 . ?
C29 H29B 0.9900 . ?
C7 C8 1.406(9) . ?
C7 C6 1.422(8) . ?
C7 C15 1.508(8) . ?
C24 C23 1.389(8) . ?
C24 C25 1.404(7) . ?
C24 C22 1.497(7) . ?
C37 O6 1.438(6) . ?
C37 C28 1.479(8) . ?
C37 H37A 0.9900 . ?
C37 H37B 0.9900 . ?
O1 C61 1.369(6) . ?
O1 C59 1.460(6) . ?
C1 C2 1.531(8) . ?
C1 H1A 0.9800 . ?
C1 H1B 0.9800 . ?
C1 H1C 0.9800 . ?
C68 C69 1.411(8) . ?
C68 C67 1.427(8) . ?
C68 C66 1.497(7) . ?
O2 C41 1.397(7) . ?
O2 C44 1.447(6) . ?
C2 C3 1.509(8) . ?
C2 H2A 0.9900 . ?
C2 H2B 0.9900 . ?
O3 C64 1.363(7) . ?
O3 C66 1.459(6) . ?
C3 C4 1.529(8) . ?
C3 H3A 0.9900 . ?
C3 H3B 0.9900 . ?
O4 C20 1.378(7) . ?
O4 C22 1.445(6) . ?
C4 C5 1.514(8) . ?
C4 H4A 0.9900 . ?
C4 H4B 0.9900 . ?
O5 C84 1.378(6) . ?
O5 C83 1.448(6) . ?
C5 C6 1.407(8) . ?
C5 C10 1.439(9) . ?
O6 C38 1.366(6) . ?
C6 C11 1.494(9) . ?
O7 C87 1.389(6) . ?
O7 C90 1.432(6) . ?
O8 C17 1.415(8) . ?
O8 C15 1.437(7) . ?
C8 C9 1.378(7) . ?
C8 C16 1.503(8) . ?
C9 C10 1.433(8) . ?
C9 C90 1.478(8) . ?
C10 C88 1.474(8) . ?
C11 C12B 1.509(10) . ?
C11 C12 1.538(8) . ?
C11 H11A 0.9700 . ?
C11 H11B 0.9700 . ?
C11 H11C 0.9700 . ?
C11 H11D 0.9698 . ?
C14 C13 1.512(8) . ?
C14 H14A 0.9800 . ?
C14 H14B 0.9800 . ?
C14 H14C 0.9800 . ?
C13 C12 1.513(9) . ?
C13 H13A 0.9900 . ?
C13 H13B 0.9900 . ?
C12 H12A 0.9900 . ?
C12 H12B 0.9900 . ?
C12B C13B 1.509(10) . ?
C12B H12C 0.9900 . ?
C12B H12D 0.9900 . ?
C13B C14B 1.505(10) . ?
C13B H13C 0.9900 . ?
C13B H13D 0.9900 . ?
C14B H14D 0.9800 . ?
C14B H14E 0.9800 . ?
C14B H14F 0.9800 . ?
C15 H15A 0.9900 . ?
C15 H15B 0.9900 . ?
C16 C21 1.401(8) . ?
C16 C17 1.413(9) . ?
C17 C18 1.379(8) . ?
C18 C19 1.422(8) . ?
C18 H18 0.9500 . ?
C19 C20 1.416(8) . ?
C19 C23 1.479(8) . ?
C23 C28 1.420(7) . ?
C22 H22A 0.9900 . ?
C22 H22B 0.9900 . ?
C21 C20 1.389(8) . ?
C21 H21 0.9500 . ?
C25 C26 1.406(7) . ?
C26 C27 1.399(7) . ?
C26 C33 1.522(8) . ?
C27 C28 1.427(8) . ?
C27 C39 1.488(7) . ?
C30 C31 1.479(8) . ?
C30 H30A 0.9900 . ?
C30 H30B 0.9900 . ?
C31 C32 1.506(8) . ?
C31 H31A 0.9900 . ?
C31 H31B 0.9900 . ?
C32 H32A 0.9800 . ?
C32 H32B 0.9800 . ?
C32 H32C 0.9800 . ?
C33 C34 1.504(8) . ?
C33 H33A 0.9900 . ?
C33 H33B 0.9900 . ?
C34 C35 1.504(7) . ?
C34 H34A 0.9900 . ?
C34 H34B 0.9900 . ?
C35 C36 1.509(8) . ?
C35 H35A 0.9900 . ?
C35 H35B 0.9900 . ?
C36 H36A 0.9800 . ?
C36 H36B 0.9800 . ?
C36 H36C 0.9800 . ?
C38 C39 1.383(8) . ?
C38 C43 1.404(7) . ?
C39 C40 1.426(8) . ?
C40 C41 1.392(7) . ?
C40 H40 0.9500 . ?
C41 C42 1.385(9) . ?
C42 C43 1.404(8) . ?
C42 C45 1.481(7) . ?
C43 H43 0.9500 . ?
C44 C46 1.489(8) . ?
C44 H44A 0.9900 . ?
C44 H44B 0.9900 . ?
C46 C45 1.393(8) . ?
C46 C47 1.420(7) . ?
C45 C50 1.457(8) . ?
C50 C49 1.390(7) . ?
C49 C48 1.415(7) . ?
C49 C55 1.529(8) . ?
C48 C47 1.411(8) . ?
C48 C59 1.511(7) . ?
C47 C60 1.471(7) . ?
C55 C56 1.541(7) . ?
C55 H55A 0.9900 . ?
C55 H55B 0.9900 . ?
C56 C57 1.525(8) . ?
C56 H56A 0.9900 . ?
C56 H56B 0.9900 . ?
C57 C58 1.501(8) . ?
C57 H57A 0.9900 . ?
C57 H57B 0.9900 . ?
C58 H58A 0.9800 . ?
C58 H58B 0.9800 . ?
C58 H58C 0.9800 . ?
C59 H59A 0.9900 . ?
C59 H59B 0.9900 . ?
C60 C61 1.402(7) . ?
C60 C65 1.407(8) . ?
C65 C64 1.432(7) . ?
C65 H65 0.9500 . ?
C64 C63 1.411(8) . ?
C62 C61 1.399(7) . ?
C62 C63 1.411(8) . ?
C62 H62 0.9500 . ?
C63 C67 1.497(7) . ?
C67 C72 1.384(7) . ?
C66 H66A 0.9900 . ?
C66 H66B 0.9900 . ?
C72 C71 1.450(7) . ?
C72 C83 1.506(8) . ?
C83 H83A 0.9900 . ?
C83 H83B 0.9900 . ?
C84 C85 1.391(9) . ?
C84 C89 1.393(8) . ?
C85 C86 1.419(8) . ?
C85 C71 1.504(8) . ?
C71 C70 1.400(8) . ?
C70 C69 1.377(7) . ?
C70 C77 1.526(8) . ?
C77 C78 1.533(6) . ?
C77 H77A 0.9900 . ?
C77 H77B 0.9900 . ?
C78 C79B 1.503(10) . ?
C78 C79 1.537(8) . ?
C78 H78C 0.9701 . ?
C78 H78D 0.9699 . ?
C78 H78A 0.9700 . ?
C78 H78B 0.9701 . ?
C79 C80 1.511(9) . ?
C79 H79A 0.9900 . ?
C79 H79B 0.9900 . ?
C80 H80A 0.9800 . ?
C80 H80B 0.9800 . ?
C80 H80C 0.9800 . ?
C80B C79B 1.485(10) . ?
C80B H80D 0.9800 . ?
C80B H80E 0.9800 . ?
C80B H80F 0.9800 . ?
C79B H79C 0.9900 . ?
C79B H79D 0.9900 . ?
C88 C87 1.390(9) . ?
C88 C89 1.404(8) . ?
C87 C86 1.401(8) . ?
C86 H86 0.9500 . ?
C89 H89 0.9500 . ?
C90 H90A 0.9900 . ?
C90 H90B 0.9900 . ?
